data_1552554
loop_
_publ_author_name
'Tang, Jia-Lin'
'Zhou, Zong-Yuan'
'Yang, Tao'
'Yao, Can'
'Wu, Lin-Wei'
'Li, Guo-You'

_publ_section_title
;
 Azaphilone Alkaloids with Anti-inflammatory Activity from Fungus
 Penicillium sclerotiorum cib-411.
;
_journal_issue 8
_journal_name_full 'Journal of agricultural and food chemistry'
_journal_page_first 2175
_journal_page_last 2182
_journal_paper_doi 10.1021/acs.jafc.8b05628
_journal_volume 67
_journal_year 2019
_chemical_absolute_configuration unk
_chemical_formula_moiety 'C21 H24 Cl N O4'
_chemical_formula_sum 'C21 H24 Cl N O4'
_chemical_formula_weight 389.86
_space_group_crystal_system monoclinic
_space_group_IT_number 5
_space_group_name_Hall 'I 2y'
_space_group_name_H-M_alt 'I 1 2 1'
_atom_sites_solution_hydrogens geom
_atom_sites_solution_primary iterative
_audit_creation_date 2017-04-27
_audit_creation_method
;
Olex2 1.2
(compiled 2017.03.28 svn.r3405 for OlexSys, GUI svn.r5335)
;
_cell_angle_alpha 90
_cell_angle_beta 92.700(6)
_cell_angle_gamma 90
_cell_formula_units_Z 4
_cell_length_a 7.3616(5)
_cell_length_b 8.6802(4)
_cell_length_c 31.9635(16)
_cell_measurement_reflns_used 1718
_cell_measurement_temperature 293(2)
_cell_measurement_theta_max 26.6050
_cell_measurement_theta_min 3.7980
_cell_volume 2040.2(2)
_computing_cell_refinement
;
CrysAlisPro, Agilent Technologies,
Version 1.171.37.35 (release 13-08-2014 CrysAlis171 .NET)
(compiled Aug 13 2014,18:06:01)
;
_computing_data_collection
;
CrysAlisPro, Agilent Technologies,
Version 1.171.37.35 (release 13-08-2014 CrysAlis171 .NET)
(compiled Aug 13 2014,18:06:01)
;
_computing_data_reduction
;
CrysAlisPro, Agilent Technologies,
Version 1.171.37.35 (release 13-08-2014 CrysAlis171 .NET)
(compiled Aug 13 2014,18:06:01)
;
_computing_molecular_graphics 'Olex2 (Dolomanov et al., 2009)'
_computing_publication_material 'Olex2 (Dolomanov et al., 2009)'
_computing_structure_refinement 'ShelXL (Sheldrick, 2015)'
_computing_structure_solution
;
Superflip (Palatinus & Chapuis, 2007;Palatinus & van der Lee, 2008;
Palatinus et al., 2012)
;
_diffrn_ambient_temperature 293.15
_diffrn_detector 'CCD plate'
_diffrn_detector_area_resol_mean 16.0874
_diffrn_detector_type Eos
_diffrn_measured_fraction_theta_full 0.997
_diffrn_measured_fraction_theta_max 0.998
_diffrn_measurement_details
;
#__ type_ start__ end____ width___ exp.time_
  1 omega  -12.00   41.00   1.0000    3.0000
omega____ theta____ kappa____ phi______ frames
    -       16.6856   19.0000  -30.0000 53

#__ type_ start__ end____ width___ exp.time_
  2 omega   23.00   84.00   1.0000    3.0000
omega____ theta____ kappa____ phi______ frames
    -       16.6856   57.0000   30.0000 61

#__ type_ start__ end____ width___ exp.time_
  3 omega    1.00   66.00   1.0000    3.0000
omega____ theta____ kappa____ phi______ frames
    -       16.6856   38.0000 -180.0000 65

#__ type_ start__ end____ width___ exp.time_
  4 omega  -19.00   11.00   1.0000    3.0000
omega____ theta____ kappa____ phi______ frames
    -      -14.9669  -99.0000 -150.0000 30
;
_diffrn_measurement_device 'four-circle diffractometer'
_diffrn_measurement_device_type 'Xcalibur, Eos'
_diffrn_measurement_method '\w scans'
_diffrn_orient_matrix_UB_11 0.0921129000
_diffrn_orient_matrix_UB_12 0.0054570000
_diffrn_orient_matrix_UB_13 0.0073859000
_diffrn_orient_matrix_UB_21 -0.0276948000
_diffrn_orient_matrix_UB_22 -0.0007094000
_diffrn_orient_matrix_UB_23 0.0209487000
_diffrn_orient_matrix_UB_31 0.0064035000
_diffrn_orient_matrix_UB_32 -0.0815867000
_diffrn_orient_matrix_UB_33 0.0003280000
_diffrn_radiation_monochromator graphite
_diffrn_radiation_probe x-ray
_diffrn_radiation_type MoK\a
_diffrn_radiation_wavelength 0.71073
_diffrn_reflns_av_R_equivalents 0.0176
_diffrn_reflns_av_unetI/netI 0.0385
_diffrn_reflns_Laue_measured_fraction_full 0.997
_diffrn_reflns_Laue_measured_fraction_max 0.998
_diffrn_reflns_limit_h_max 8
_diffrn_reflns_limit_h_min -9
_diffrn_reflns_limit_k_max 10
_diffrn_reflns_limit_k_min -6
_diffrn_reflns_limit_l_max 39
_diffrn_reflns_limit_l_min -38
_diffrn_reflns_number 4568
_diffrn_reflns_point_group_measured_fraction_full 0.767
_diffrn_reflns_point_group_measured_fraction_max 0.751
_diffrn_reflns_theta_full 25.242
_diffrn_reflns_theta_max 26.372
_diffrn_reflns_theta_min 3.028
_diffrn_source 'Enhance (Mo) X-ray Source'
_exptl_absorpt_coefficient_mu 0.213
_exptl_absorpt_correction_T_max 1.00000
_exptl_absorpt_correction_T_min 0.93343
_exptl_absorpt_correction_type multi-scan
_exptl_absorpt_process_details
;
CrysAlisPro, Agilent Technologies,
Version 1.171.37.35 (release 13-08-2014 CrysAlis171 .NET)
(compiled Aug 13 2014,18:06:01)
Empirical absorption correction using spherical harmonics,
 implemented in SCALE3 ABSPACK scaling algorithm.
;
_exptl_crystal_density_diffrn 1.269
_exptl_crystal_density_method 'not measured'
_exptl_crystal_description
;
;
_exptl_crystal_F_000 824
_exptl_crystal_size_max 0.4
_exptl_crystal_size_mid 0.35
_exptl_crystal_size_min 0.25
_refine_diff_density_max 0.178
_refine_diff_density_min -0.178
_refine_diff_density_rms 0.042
_refine_ls_abs_structure_details
;
 Flack x determined using 707 quotients [(I+)-(I-)]/[(I+)+(I-)]
 (Parsons, Flack and Wagner, Acta Cryst. B69 (2013) 249-259).
;
_refine_ls_abs_structure_Flack 0.05(4)
_refine_ls_extinction_method none
_refine_ls_goodness_of_fit_ref 1.052
_refine_ls_hydrogen_treatment constr
_refine_ls_matrix_type full
_refine_ls_number_parameters 249
_refine_ls_number_reflns 3139
_refine_ls_number_restraints 1
_refine_ls_restrained_S_all 1.052
_refine_ls_R_factor_all 0.0517
_refine_ls_R_factor_gt 0.0412
_refine_ls_shift/su_max 0.001
_refine_ls_shift/su_mean 0.000
_refine_ls_structure_factor_coef Fsqd
_refine_ls_weighting_details 'w=1/[\s^2^(Fo^2^)+(0.0455P)^2^+0.2043P] where P=(Fo^2^+2Fc^2^)/3'
_refine_ls_weighting_scheme calc
_refine_ls_wR_factor_gt 0.0899
_refine_ls_wR_factor_ref 0.0983
_reflns_Friedel_coverage 0.408
_reflns_Friedel_fraction_full 0.502
_reflns_Friedel_fraction_max 0.468
_reflns_number_gt 2663
_reflns_number_total 3139
_reflns_threshold_expression 'I > 2\s(I)'
_cod_data_source_file jf8b05628_si_002.cif
_cod_data_source_block 170427_s2_tjl
_cod_database_code 1552554
_shelx_shelxl_version_number 2014/7
_chemical_oxdiff_formula c12h12n2o3
_shelx_space_group_comment
;
The symmetry employed for this shelxl refinement is uniquely defined
by the following loop, which should always be used as a source of
symmetry information in preference to the above space-group names.
They are only intended as comments.
;
_shelx_estimated_absorpt_t_max 0.949
_shelx_estimated_absorpt_t_min 0.920
_reflns_odcompleteness_completeness 99.78
_reflns_odcompleteness_iscentric 1
_reflns_odcompleteness_theta 26.32
_olex2_refinement_description
;
1. Fixed Uiso
 At 1.2 times of:
  All C(H) groups, All C(H,H) groups, All N(H) groups
 At 1.5 times of:
  All C(H,H,H) groups
2.a Ternary CH refined with riding coordinates:
 C17(H17)
2.b Secondary CH2 refined with riding coordinates:
 C18(H18A,H18B)
2.c Aromatic/amide H refined with riding coordinates:
 N1(H1), C6(H6), C8(H8), C13(H13), C14(H14), C16(H16)
2.d Idealised Me refined as rotating group:
 C10(H10A,H10B,H10C), C12(H12A,H12B,H12C), C19(H19A,H19B,H19C), C20(H20A,H20B,
 H20C), C21(H21A,H21B,H21C)
;
_olex2_submission_special_instructions 'No special instructions were received'

loop_
_space_group_symop_operation_xyz
'x, y, z'
'-x, y, -z'
'x+1/2, y+1/2, z+1/2'
'-x+1/2, y+1/2, -z+1/2'

loop_
_atom_site_label
_atom_site_type_symbol
_atom_site_fract_x
_atom_site_fract_y
_atom_site_fract_z
_atom_site_U_iso_or_equiv
_atom_site_adp_type
_atom_site_occupancy
_atom_site_site_symmetry_order
_atom_site_calc_flag
_atom_site_refinement_flags_posn
Cl1 Cl 0.26379(17) 0.38665(10) 0.52034(3) 0.0650(3) Uani 1 1 d .
O1 O 0.3453(4) 0.5157(3) 0.60477(7) 0.0494(6) Uani 1 1 d .
O2 O 0.3580(4) 0.0488(2) 0.67729(7) 0.0511(7) Uani 1 1 d .
O3 O 0.3725(3) 0.3613(2) 0.67934(6) 0.0399(5) Uani 1 1 d .
O4 O 0.0798(3) 0.3156(4) 0.66121(8) 0.0640(8) Uani 1 1 d .
N1 N 0.2973(4) -0.1960(3) 0.56555(8) 0.0375(6) Uani 1 1 d .
H1 H 0.2966 -0.2950 0.5657 0.045 Uiso 1 1 calc R
C1 C 0.3134(5) 0.2853(4) 0.56636(9) 0.0395(8) Uani 1 1 d .
C2 C 0.3500(4) 0.3737(4) 0.60294(9) 0.0382(7) Uani 1 1 d .
C3 C 0.4210(4) 0.2837(4) 0.64205(9) 0.0336(7) Uani 1 1 d .
C4 C 0.3636(4) 0.1149(4) 0.64387(10) 0.0345(7) Uani 1 1 d .
C5 C 0.3332(4) 0.0372(4) 0.60336(9) 0.0320(7) Uani 1 1 d .
C6 C 0.3260(4) -0.1204(4) 0.60171(8) 0.0344(7) Uani 1 1 d .
H6 H 0.3415 -0.1764 0.6264 0.041 Uiso 1 1 calc R
C7 C 0.2689(4) -0.1190(4) 0.52815(9) 0.0373(7) Uani 1 1 d .
C8 C 0.2714(5) 0.0378(4) 0.52819(9) 0.0412(9) Uani 1 1 d .
H8 H 0.2496 0.0899 0.5030 0.049 Uiso 1 1 calc R
C9 C 0.3064(4) 0.1248(4) 0.56553(9) 0.0342(8) Uani 1 1 d .
C10 C 0.6287(5) 0.2842(4) 0.64339(11) 0.0501(9) Uani 1 1 d .
H10A H 0.6719 0.3885 0.6444 0.075 Uiso 1 1 calc GR
H10B H 0.6703 0.2345 0.6188 0.075 Uiso 1 1 calc GR
H10C H 0.6744 0.2298 0.6678 0.075 Uiso 1 1 calc GR
C11 C 0.1924(5) 0.3688(4) 0.68558(10) 0.0474(9) Uani 1 1 d .
C12 C 0.1586(7) 0.4484(6) 0.72563(12) 0.0780(15) Uani 1 1 d .
H12A H 0.2016 0.3853 0.7487 0.117 Uiso 1 1 calc GR
H12B H 0.0305 0.4662 0.7275 0.117 Uiso 1 1 calc GR
H12C H 0.2218 0.5452 0.7266 0.117 Uiso 1 1 calc GR
C13 C 0.2356(5) -0.2147(4) 0.49112(10) 0.0416(8) Uani 1 1 d .
H13 H 0.2187 -0.3196 0.4953 0.050 Uiso 1 1 calc R
C14 C 0.2272(5) -0.1644(4) 0.45176(10) 0.0430(8) Uani 1 1 d .
H14 H 0.2485 -0.0600 0.4477 0.052 Uiso 1 1 calc R
C15 C 0.1882(5) -0.2566(4) 0.41453(10) 0.0407(8) Uani 1 1 d .
C16 C 0.1932(5) -0.1880(4) 0.37680(10) 0.0504(9) Uani 1 1 d .
H16 H 0.2194 -0.0831 0.3774 0.060 Uiso 1 1 calc R
C17 C 0.1627(5) -0.2563(4) 0.33414(10) 0.0473(9) Uani 1 1 d .
H17 H 0.1092 -0.3589 0.3369 0.057 Uiso 1 1 calc R
C18 C 0.3419(5) -0.2720(5) 0.31299(12) 0.0610(11) Uani 1 1 d .
H18A H 0.4265 -0.3282 0.3315 0.073 Uiso 1 1 calc R
H18B H 0.3919 -0.1700 0.3090 0.073 Uiso 1 1 calc R
C19 C 0.3277(6) -0.3537(6) 0.27100(13) 0.0779(14) Uani 1 1 d .
H19A H 0.2385 -0.3030 0.2530 0.117 Uiso 1 1 calc GR
H19B H 0.2921 -0.4589 0.2750 0.117 Uiso 1 1 calc GR
H19C H 0.4435 -0.3509 0.2584 0.117 Uiso 1 1 calc GR
C20 C 0.1448(6) -0.4224(4) 0.42019(11) 0.0544(10) Uani 1 1 d .
H20A H 0.2542 -0.4777 0.4279 0.082 Uiso 1 1 calc GR
H20B H 0.0925 -0.4633 0.3945 0.082 Uiso 1 1 calc GR
H20C H 0.0597 -0.4331 0.4419 0.082 Uiso 1 1 calc GR
C21 C 0.0298(7) -0.1553(7) 0.30856(13) 0.0858(16) Uani 1 1 d .
H21A H -0.0832 -0.1494 0.3223 0.129 Uiso 1 1 calc GR
H21B H 0.0088 -0.1991 0.2812 0.129 Uiso 1 1 calc GR
H21C H 0.0798 -0.0538 0.3061 0.129 Uiso 1 1 calc GR

loop_
_atom_site_aniso_label
_atom_site_aniso_U_11
_atom_site_aniso_U_22
_atom_site_aniso_U_33
_atom_site_aniso_U_23
_atom_site_aniso_U_13
_atom_site_aniso_U_12
Cl1 0.1231(9) 0.0333(4) 0.0382(4) 0.0123(4) -0.0014(5) 0.0132(6)
O1 0.0765(18) 0.0220(12) 0.0493(14) 0.0008(10) -0.0023(13) -0.0008(12)
O2 0.085(2) 0.0360(14) 0.0322(12) 0.0064(10) -0.0014(12) -0.0066(13)
O3 0.0476(13) 0.0352(13) 0.0366(11) -0.0053(10) -0.0007(10) 0.0028(11)
O4 0.0459(14) 0.093(2) 0.0522(15) -0.0059(14) -0.0058(12) 0.0014(15)
N1 0.0530(17) 0.0221(14) 0.0372(15) 0.0026(11) -0.0002(13) 0.0025(13)
C1 0.063(2) 0.0273(17) 0.0282(16) 0.0070(12) 0.0009(15) 0.0024(17)
C2 0.049(2) 0.0258(16) 0.0400(16) 0.0032(15) 0.0038(15) -0.0020(17)
C3 0.0421(18) 0.0275(15) 0.0311(15) -0.0006(12) 0.0009(13) -0.0001(15)
C4 0.0404(18) 0.0282(17) 0.0344(17) 0.0043(13) -0.0016(14) 0.0019(15)
C5 0.0408(18) 0.0272(16) 0.0281(15) 0.0024(12) 0.0010(13) -0.0025(14)
C6 0.0458(18) 0.0250(14) 0.0320(14) 0.0037(14) -0.0027(13) -0.0017(16)
C7 0.0474(18) 0.0321(16) 0.0322(15) 0.0039(16) -0.0004(14) 0.0021(17)
C8 0.067(3) 0.0302(18) 0.0260(16) 0.0040(14) -0.0010(15) 0.0078(17)
C9 0.046(2) 0.0257(17) 0.0311(17) 0.0045(13) 0.0005(15) 0.0021(15)
C10 0.046(2) 0.048(2) 0.056(2) -0.0007(17) 0.0016(17) -0.0042(18)
C11 0.052(2) 0.051(2) 0.0396(17) 0.0049(17) 0.0020(17) 0.015(2)
C12 0.081(3) 0.103(4) 0.051(2) -0.012(2) 0.003(2) 0.037(3)
C13 0.060(2) 0.0259(16) 0.0390(18) -0.0007(14) 0.0026(16) 0.0022(17)
C14 0.061(2) 0.0326(18) 0.0361(17) -0.0009(14) 0.0042(16) -0.0048(16)
C15 0.0484(19) 0.038(2) 0.0358(18) 0.0008(14) 0.0028(15) 0.0001(16)
C16 0.076(3) 0.0392(19) 0.0361(18) -0.0004(15) -0.0014(17) -0.0102(19)
C17 0.064(2) 0.049(2) 0.0290(17) 0.0028(14) -0.0044(16) -0.0037(19)
C18 0.062(2) 0.064(3) 0.057(2) -0.009(2) -0.0001(19) -0.007(2)
C19 0.074(3) 0.095(4) 0.065(3) -0.026(3) 0.012(2) 0.001(3)
C20 0.083(3) 0.042(2) 0.039(2) -0.0037(16) 0.0012(19) -0.005(2)
C21 0.094(3) 0.108(4) 0.054(2) -0.001(2) -0.009(2) 0.040(3)

loop_
_atom_type_symbol
_atom_type_description
_atom_type_scat_dispersion_real
_atom_type_scat_dispersion_imag
_atom_type_scat_source
C C 0.0033 0.0016 'International Tables Vol C Tables 4.2.6.8 and 6.1.1.4'
H H 0.0000 0.0000 'International Tables Vol C Tables 4.2.6.8 and 6.1.1.4'
Cl Cl 0.1484 0.1585 'International Tables Vol C Tables 4.2.6.8 and 6.1.1.4'
N N 0.0061 0.0033 'International Tables Vol C Tables 4.2.6.8 and 6.1.1.4'
O O 0.0106 0.0060 'International Tables Vol C Tables 4.2.6.8 and 6.1.1.4'

loop_
_geom_angle_atom_site_label_1
_geom_angle_atom_site_label_2
_geom_angle_atom_site_label_3
_geom_angle
C11 O3 C3 115.6(3)
C6 N1 H1 119.2
C6 N1 C7 121.6(3)
C7 N1 H1 119.2
C2 C1 Cl1 116.7(2)
C9 C1 Cl1 118.9(3)
C9 C1 C2 124.3(3)
O1 C2 C1 125.2(3)
O1 C2 C3 118.4(3)
C1 C2 C3 116.1(3)
O3 C3 C2 110.4(2)
O3 C3 C4 109.9(2)
O3 C3 C10 105.4(3)
C4 C3 C2 115.6(3)
C4 C3 C10 106.3(3)
C10 C3 C2 108.7(3)
O2 C4 C3 120.5(3)
O2 C4 C5 123.3(3)
C5 C4 C3 116.0(3)
C6 C5 C4 119.8(3)
C6 C5 C9 119.5(3)
C9 C5 C4 120.6(3)
N1 C6 C5 121.8(3)
N1 C6 H6 119.1
C5 C6 H6 119.1
N1 C7 C13 116.2(3)
C8 C7 N1 118.9(3)
C8 C7 C13 124.9(3)
C7 C8 H8 118.9
C7 C8 C9 122.2(3)
C9 C8 H8 118.9
C1 C9 C5 120.7(3)
C1 C9 C8 123.4(3)
C8 C9 C5 115.9(3)
C3 C10 H10A 109.5
C3 C10 H10B 109.5
C3 C10 H10C 109.5
H10A C10 H10B 109.5
H10A C10 H10C 109.5
H10B C10 H10C 109.5
O3 C11 C12 110.8(3)
O4 C11 O3 122.5(3)
O4 C11 C12 126.7(4)
C11 C12 H12A 109.5
C11 C12 H12B 109.5
C11 C12 H12C 109.5
H12A C12 H12B 109.5
H12A C12 H12C 109.5
H12B C12 H12C 109.5
C7 C13 H13 117.3
C14 C13 C7 125.4(3)
C14 C13 H13 117.3
C13 C14 H14 116.8
C13 C14 C15 126.3(3)
C15 C14 H14 116.8
C14 C15 C20 118.0(3)
C16 C15 C14 118.5(3)
C16 C15 C20 123.5(3)
C15 C16 H16 115.4
C15 C16 C17 129.2(3)
C17 C16 H16 115.4
C16 C17 H17 108.7
C16 C17 C18 110.3(3)
C16 C17 C21 109.1(3)
C18 C17 H17 108.7
C18 C17 C21 111.3(3)
C21 C17 H17 108.7
C17 C18 H18A 108.7
C17 C18 H18B 108.7
C17 C18 C19 114.3(3)
H18A C18 H18B 107.6
C19 C18 H18A 108.7
C19 C18 H18B 108.7
C18 C19 H19A 109.5
C18 C19 H19B 109.5
C18 C19 H19C 109.5
H19A C19 H19B 109.5
H19A C19 H19C 109.5
H19B C19 H19C 109.5
C15 C20 H20A 109.5
C15 C20 H20B 109.5
C15 C20 H20C 109.5
H20A C20 H20B 109.5
H20A C20 H20C 109.5
H20B C20 H20C 109.5
C17 C21 H21A 109.5
C17 C21 H21B 109.5
C17 C21 H21C 109.5
H21A C21 H21B 109.5
H21A C21 H21C 109.5
H21B C21 H21C 109.5

loop_
_geom_bond_atom_site_label_1
_geom_bond_atom_site_label_2
_geom_bond_distance
Cl1 C1 1.738(3)
O1 C2 1.234(4)
O2 C4 1.215(4)
O3 C3 1.429(3)
O3 C11 1.351(4)
O4 C11 1.203(4)
N1 H1 0.8600
N1 C6 1.337(4)
N1 C7 1.377(4)
C1 C2 1.414(4)
C1 C9 1.395(4)
C2 C3 1.545(4)
C3 C4 1.527(4)
C3 C10 1.527(4)
C4 C5 1.468(4)
C5 C6 1.370(5)
C5 C9 1.434(4)
C6 H6 0.9300
C7 C8 1.361(5)
C7 C13 1.457(4)
C8 H8 0.9300
C8 C9 1.425(4)
C10 H10A 0.9600
C10 H10B 0.9600
C10 H10C 0.9600
C11 C12 1.486(5)
C12 H12A 0.9600
C12 H12B 0.9600
C12 H12C 0.9600
C13 H13 0.9300
C13 C14 1.330(4)
C14 H14 0.9300
C14 C15 1.452(4)
C15 C16 1.347(4)
C15 C20 1.487(5)
C16 H16 0.9300
C16 C17 1.494(4)
C17 H17 0.9800
C17 C18 1.516(5)
C17 C21 1.523(5)
C18 H18A 0.9700
C18 H18B 0.9700
C18 C19 1.517(5)
C19 H19A 0.9600
C19 H19B 0.9600
C19 H19C 0.9600
C20 H20A 0.9600
C20 H20B 0.9600
C20 H20C 0.9600
C21 H21A 0.9600
C21 H21B 0.9600
C21 H21C 0.9600

loop_
_geom_torsion_atom_site_label_1
_geom_torsion_atom_site_label_2
_geom_torsion_atom_site_label_3
_geom_torsion_atom_site_label_4
_geom_torsion
Cl1 C1 C2 O1 1.7(5)
Cl1 C1 C2 C3 -171.4(2)
Cl1 C1 C9 C5 -175.4(2)
Cl1 C1 C9 C8 4.0(5)
O1 C2 C3 O3 33.9(4)
O1 C2 C3 C4 159.3(3)
O1 C2 C3 C10 -81.2(4)
O2 C4 C5 C6 -10.6(5)
O2 C4 C5 C9 167.8(3)
O3 C3 C4 O2 -29.8(4)
O3 C3 C4 C5 155.6(3)
N1 C7 C8 C9 1.4(5)
N1 C7 C13 C14 -171.3(3)
C1 C2 C3 O3 -152.5(3)
C1 C2 C3 C4 -27.1(4)
C1 C2 C3 C10 92.4(3)
C2 C1 C9 C5 1.4(6)
C2 C1 C9 C8 -179.2(3)
C2 C3 C4 O2 -155.5(3)
C2 C3 C4 C5 29.9(4)
C3 O3 C11 O4 -0.9(5)
C3 O3 C11 C12 178.7(3)
C3 C4 C5 C6 163.8(3)
C3 C4 C5 C9 -17.7(5)
C4 C5 C6 N1 179.5(3)
C4 C5 C9 C1 1.7(5)
C4 C5 C9 C8 -177.8(3)
C6 N1 C7 C8 0.4(5)
C6 N1 C7 C13 -178.8(3)
C6 C5 C9 C1 -179.9(3)
C6 C5 C9 C8 0.7(5)
C7 N1 C6 C5 -1.6(5)
C7 C8 C9 C1 178.7(3)
C7 C8 C9 C5 -1.9(5)
C7 C13 C14 C15 -177.8(3)
C8 C7 C13 C14 9.6(6)
C9 C1 C2 O1 -175.1(3)
C9 C1 C2 C3 11.8(5)
C9 C5 C6 N1 1.0(5)
C10 C3 C4 O2 83.7(4)
C10 C3 C4 C5 -90.9(3)
C11 O3 C3 C2 65.4(3)
C11 O3 C3 C4 -63.3(3)
C11 O3 C3 C10 -177.4(3)
C13 C7 C8 C9 -179.5(3)
C13 C14 C15 C16 -177.0(3)
C13 C14 C15 C20 2.9(6)
C14 C15 C16 C17 178.6(3)
C15 C16 C17 C18 -106.1(5)
C15 C16 C17 C21 131.4(5)
C16 C17 C18 C19 174.7(4)
C20 C15 C16 C17 -1.4(6)
C21 C17 C18 C19 -64.1(5)
